data_4121791
loop_
_publ_author_name
'Dalle, Kristian E.'
'Gruene, Tim'
'Dechert, Sebastian'
'Demeshko, Serhiy'
'Meyer, Franc'

_publ_section_title
;
 Weakly Coupled Biologically Relevant Cu(II)2(\m-\h(1):\h(1)-O2)
 cis-Peroxo Adduct that Binds Side-On to Additional Metal Ions.
;
_journal_issue 20
_journal_name_full 'Journal of the American Chemical Society'
_journal_page_first 7428
_journal_page_last 7434
_journal_paper_doi 10.1021/ja5025047
_journal_volume 136
_journal_year 2014
_chemical_formula_moiety 'C58 H114 N16, (Cu 2)4, (Na)2, (C F3 O3 S)4, (C3 H6 O), (O2)2'
_chemical_formula_sum 'C68 H126 Cu4 F12 N16 Na2 O19 S4'
_chemical_formula_weight 2128.22
_chemical_name_systematic
;
 ?
;
_space_group_crystal_system triclinic
_space_group_IT_number 2
_space_group_name_Hall '-P 1'
_space_group_name_H-M_alt 'P -1'
_symmetry_space_group_name_Hall '-P 1'
_symmetry_space_group_name_H-M 'P -1'
_atom_sites_solution_hydrogens geom
_audit_creation_method SHELXL-2013
_cell_angle_alpha 72.65(6)
_cell_angle_beta 80.27(7)
_cell_angle_gamma 85.76(2)
_cell_formula_units_Z 1
_cell_length_a 10.936(5)
_cell_length_b 12.80(3)
_cell_length_c 17.594(10)
_cell_measurement_temperature 100(2)
_cell_volume 2316(6)
_computing_cell_refinement 'XDS (Kabsch, 2010)'
_computing_data_collection 'MxCube (Gabadinho et al., 2010)'
_computing_data_reduction 'XDS (Kabsch, 2010)'
_computing_molecular_graphics 'Coot (Emsley et al., 2010) & Shelxle (Huebschle et al., 2011)'
_computing_publication_material 'SHELXL-2013 (Sheldrick, 2013)'
_computing_structure_refinement 'SHELXL-2013 (Sheldrick, 2013)'
_computing_structure_solution 'SHELX-2013 (Sheldrick, 2013)'
_diffrn_ambient_temperature 100(2)
_diffrn_measured_fraction_theta_full 0.986
_diffrn_measured_fraction_theta_max 0.986
_diffrn_measurement_device_type 'Dectris Pilatus 6M'
_diffrn_measurement_method \w
_diffrn_radiation_type synchrotron
_diffrn_radiation_wavelength 0.82657
_diffrn_reflns_av_R_equivalents 0.0942
_diffrn_reflns_av_unetI/netI 0.0336
_diffrn_reflns_Laue_measured_fraction_full 0.986
_diffrn_reflns_Laue_measured_fraction_max 0.986
_diffrn_reflns_limit_h_max 12
_diffrn_reflns_limit_h_min -12
_diffrn_reflns_limit_k_max 14
_diffrn_reflns_limit_k_min -15
_diffrn_reflns_limit_l_max 20
_diffrn_reflns_limit_l_min -20
_diffrn_reflns_number 149954
_diffrn_reflns_point_group_measured_fraction_full 0.986
_diffrn_reflns_point_group_measured_fraction_max 0.986
_diffrn_reflns_theta_full 29.105
_diffrn_reflns_theta_max 29.103
_diffrn_reflns_theta_min 1.427
_diffrn_source 'BL14.1 at BESSY'
_exptl_absorpt_coefficient_mu 1.655
_exptl_absorpt_correction_T_max 0.906
_exptl_absorpt_correction_T_min 0.836
_exptl_absorpt_correction_type numerical
_exptl_absorpt_process_details 'X-RED (Stoe & Cie, 2002)'
_exptl_crystal_colour 'dark green'
_exptl_crystal_density_diffrn 1.526
_exptl_crystal_description block
_exptl_crystal_F_000 1108
_exptl_crystal_size_max 0.270
_exptl_crystal_size_mid 0.260
_exptl_crystal_size_min 0.110
_refine_diff_density_max 2.111
_refine_diff_density_min -0.664
_refine_diff_density_rms 0.162
_refine_ls_extinction_method none
_refine_ls_goodness_of_fit_ref 0.991
_refine_ls_hydrogen_treatment constr
_refine_ls_matrix_type full
_refine_ls_number_parameters 724
_refine_ls_number_reflns 7792
_refine_ls_number_restraints 1932
_refine_ls_restrained_S_all 0.924
_refine_ls_R_factor_all 0.0969
_refine_ls_R_factor_gt 0.0881
_refine_ls_shift/su_max 0.005
_refine_ls_shift/su_mean 0.000
_refine_ls_structure_factor_coef Fsqd
_refine_ls_weighting_details 'w=1/[\s^2^(Fo^2^)+(0.1860P)^2^+7.5763P] where P=(Fo^2^+2Fc^2^)/3'
_refine_ls_weighting_scheme calc
_refine_ls_wR_factor_gt 0.2509
_refine_ls_wR_factor_ref 0.2601
_reflns_Friedel_coverage 0.000
_reflns_number_gt 7151
_reflns_number_total 7792
_reflns_threshold_expression 'I > 2\s(I)'
_cod_data_source_file ja5025047_si_003.cif
_cod_data_source_block peroxo-08
_cod_depositor_comments 'Adding full bibliography for 4121791--4121792.cif.'
_cod_database_code 4121791
_shelx_space_group_comment
;
The symmetry employed for this shelxl refinement is uniquely defined
by the following loop, which should always be used as a source of
symmetry information in preference to the above space-group names.
They are only intended as comments.
;
_shelx_estimated_absorpt_t_min 0.663
_shelx_estimated_absorpt_t_max 0.839
_shelxl_version_number 2013-5

loop_
_space_group_symop_operation_xyz
'x, y, z'
'-x, -y, -z'

loop_
_atom_site_label
_atom_site_type_symbol
_atom_site_fract_x
_atom_site_fract_y
_atom_site_fract_z
_atom_site_U_iso_or_equiv
_atom_site_adp_type
_atom_site_occupancy
_atom_site_site_symmetry_order
_atom_site_calc_flag
_atom_site_refinement_flags_posn
_atom_site_refinement_flags_adp
_atom_site_refinement_flags_occupancy
_atom_site_disorder_assembly
_atom_site_disorder_group
Na0 Na 0.8768(3) 0.5927(2) 0.60484(15) 0.0555(7) Uani 1 1 d D U . . .
C0_1 C 0.7736(5) 0.6539(5) 1.0011(3) 0.0443(12) Uani 1 1 d . U . . .
H0_1 H 0.7565 0.6611 1.0541 0.053 Uiso 1 1 calc R U . . .
CuA_1 Cu 0.83386(6) 0.78269(5) 0.75929(4) 0.0366(3) Uani 1 1 d . U . . .
N1A_1 N 0.8016(5) 0.6924(4) 0.8681(3) 0.0396(10) Uani 1 1 d . U . . .
C1A_1 C 0.7773(5) 0.7360(5) 0.9291(3) 0.0386(11) Uani 1 1 d . U . . .
C2A_1 C 0.7525(6) 0.8587(5) 0.9050(4) 0.0489(13) Uani 1 1 d . U . . .
H2AA_1 H 0.6620 0.8746 0.9091 0.059 Uiso 1 1 calc R U . . .
H2AB_1 H 0.7858 0.8914 0.9414 0.059 Uiso 1 1 calc R U . . .
N2A_1 N 0.8142(5) 0.9066(4) 0.8202(3) 0.0419(10) Uani 1 1 d . U . . .
C3A_1 C 0.9449(6) 0.9321(5) 0.8173(4) 0.0467(13) Uani 1 1 d . U . . .
H3AA_1 H 0.9849 0.8695 0.8537 0.056 Uiso 1 1 calc R U . . .
H3AB_1 H 0.9473 0.9967 0.8369 0.056 Uiso 1 1 calc R U . . .
N3A_1 N 1.0026(4) 0.8695(4) 0.6943(3) 0.0386(10) Uani 1 1 d . U . . .
C4A_1 C 1.0176(6) 0.9554(5) 0.7327(3) 0.0432(12) Uani 1 1 d . U . . .
H4AA_1 H 0.9892 1.0269 0.6991 0.052 Uiso 1 1 calc R U . . .
H4AB_1 H 1.1066 0.9607 0.7350 0.052 Uiso 1 1 calc R U . . .
N4A_1 N 0.7388(4) 0.9062(4) 0.6745(3) 0.0401(10) Uani 1 1 d . U . . .
C5A_1 C 0.9649(5) 0.9134(5) 0.6135(3) 0.0423(12) Uani 1 1 d . U . . .
H5AA_1 H 0.9633 0.8522 0.5901 0.051 Uiso 1 1 calc R U . . .
H5AB_1 H 1.0283 0.9650 0.5782 0.051 Uiso 1 1 calc R U . . .
C6A_1 C 0.8385(6) 0.9723(5) 0.6137(4) 0.0472(13) Uani 1 1 d . U . . .
H6AA_1 H 0.8450 1.0426 0.6253 0.057 Uiso 1 1 calc R U . . .
H6AB_1 H 0.8147 0.9892 0.5594 0.057 Uiso 1 1 calc R U . . .
C7A_1 C 0.6649(6) 0.9708(5) 0.7242(4) 0.0477(13) Uani 1 1 d . U . . .
H7AA_1 H 0.5945 0.9271 0.7589 0.057 Uiso 1 1 calc R U . . .
H7AB_1 H 0.6306 1.0378 0.6885 0.057 Uiso 1 1 calc R U . . .
C8A_1 C 0.7439(6) 1.0025(5) 0.7764(4) 0.0519(14) Uani 1 1 d . U . . .
H8AA_1 H 0.8026 1.0593 0.7421 0.062 Uiso 1 1 calc R U . . .
H8AB_1 H 0.6899 1.0340 0.8157 0.062 Uiso 1 1 calc R U . . .
C41A_1 C 0.6591(5) 0.8554(5) 0.6347(4) 0.0440(13) Uani 1 1 d . U . . .
H41A_1 H 0.7164 0.8217 0.5974 0.053 Uiso 1 1 calc R U . . .
C42A_1 C 0.5755(6) 0.9383(6) 0.5832(4) 0.0570(17) Uani 1 1 d . U . . .
H42A_1 H 0.6252 0.9993 0.5470 0.086 Uiso 1 1 calc R U . . .
H42B_1 H 0.5105 0.9661 0.6184 0.086 Uiso 1 1 calc R U . . .
H42C_1 H 0.5372 0.9025 0.5514 0.086 Uiso 1 1 calc R U . . .
C33A_1 C 1.2295(6) 0.8475(6) 0.6387(4) 0.0537(16) Uani 1 1 d . U . . .
H33A_1 H 1.2962 0.7922 0.6374 0.081 Uiso 1 1 calc R U . . .
H33B_1 H 1.2552 0.9026 0.6609 0.081 Uiso 1 1 calc R U . . .
H33C_1 H 1.2122 0.8828 0.5838 0.081 Uiso 1 1 calc R U . . .
C32A_1 C 1.1411(6) 0.7346(6) 0.7759(4) 0.0492(14) Uani 1 1 d . U . . .
H32A_1 H 1.2072 0.6793 0.7731 0.074 Uiso 1 1 calc R U . . .
H32B_1 H 1.0663 0.6991 0.8099 0.074 Uiso 1 1 calc R U . . .
H32C_1 H 1.1681 0.7882 0.7991 0.074 Uiso 1 1 calc R U . . .
C31A_1 C 1.1126(5) 0.7926(5) 0.6915(3) 0.0429(12) Uani 1 1 d . U . . .
H31A_1 H 1.0904 0.7354 0.6684 0.051 Uiso 1 1 calc R U . . .
C43A_1 C 0.5819(6) 0.7635(5) 0.6945(4) 0.0504(15) Uani 1 1 d . U . . .
H43A_1 H 0.5213 0.7937 0.7307 0.076 Uiso 1 1 calc R U . . .
H43B_1 H 0.6364 0.7097 0.7261 0.076 Uiso 1 1 calc R U . . .
H43C_1 H 0.5381 0.7277 0.6652 0.076 Uiso 1 1 calc R U . . .
CuB_1 Cu 0.81116(6) 0.47310(6) 0.84630(4) 0.0396(3) Uani 1 1 d . U . . .
N1B_1 N 0.8173(5) 0.5846(4) 0.8976(3) 0.0403(10) Uani 1 1 d . U . . .
C1B_1 C 0.8002(5) 0.5601(5) 0.9790(3) 0.0418(12) Uani 1 1 d . U . . .
N2B_1 N 0.7884(5) 0.3739(4) 0.9699(3) 0.0512(11) Uani 1 1 d . U . . .
C2B_1 C 0.8194(7) 0.4409(6) 1.0207(4) 0.0538(14) Uani 1 1 d . U . . .
H2BA_1 H 0.7657 0.4204 1.0739 0.065 Uiso 1 1 calc R U . . .
H2BB_1 H 0.9069 0.4263 1.0295 0.065 Uiso 1 1 calc R U . . .
N3B_1 N 0.9276(5) 0.3361(4) 0.8289(3) 0.0516(11) Uani 1 1 d . U . . .
C31B_1 C 1.0295(6) 0.3711(6) 0.7590(5) 0.0572(15) Uani 1 1 d . U . . .
H31B_1 H 0.9903 0.3914 0.7090 0.069 Uiso 1 1 calc R U . . .
C32B_1 C 1.1269(8) 0.2785(8) 0.7525(7) 0.089(3) Uani 1 1 d . U . . .
H32D_1 H 1.1899 0.3055 0.7051 0.134 Uiso 1 1 calc R U . . .
H32E_1 H 1.0857 0.2160 0.7473 0.134 Uiso 1 1 calc R U . . .
H32F_1 H 1.1665 0.2554 0.8010 0.134 Uiso 1 1 calc R U . . .
C33B_1 C 1.0927(6) 0.4705(6) 0.7597(5) 0.0607(17) Uani 1 1 d . U . . .
H33D_1 H 1.1573 0.4914 0.7125 0.091 Uiso 1 1 calc R U . . .
H33E_1 H 1.1303 0.4543 0.8089 0.091 Uiso 1 1 calc R U . . .
H33F_1 H 1.0317 0.5309 0.7584 0.091 Uiso 1 1 calc R U . . .
C3B_1 C 0.8702(8) 0.2727(6) 0.9774(5) 0.0654(17) Uani 1 1 d . U . . .
H3BA_1 H 0.9057 0.2552 1.0281 0.078 Uiso 1 1 calc R U . . .
H3BB_1 H 0.8199 0.2102 0.9799 0.078 Uiso 1 1 calc R U . . .
N4B_1 N 0.6589(5) 0.3773(4) 0.8393(3) 0.0476(11) Uani 1 1 d . U . . .
C41B_1 C 0.5616(6) 0.4508(6) 0.7991(4) 0.0530(14) Uani 1 1 d . U . . .
H41B_1 H 0.6042 0.4999 0.7473 0.064 Uiso 1 1 calc R U . . .
C42B_1 C 0.5002(6) 0.5239(6) 0.8498(4) 0.0578(16) Uani 1 1 d . U . . .
H42D_1 H 0.5639 0.5646 0.8613 0.087 Uiso 1 1 calc R U . . .
H42E_1 H 0.4553 0.4786 0.9006 0.087 Uiso 1 1 calc R U . . .
H42F_1 H 0.4419 0.5756 0.8201 0.087 Uiso 1 1 calc R U . . .
C43B_1 C 0.4632(7) 0.3888(8) 0.7779(5) 0.070(2) Uani 1 1 d . U . . .
H43D_1 H 0.4038 0.4414 0.7501 0.106 Uiso 1 1 calc R U . . .
H43E_1 H 0.4193 0.3398 0.8275 0.106 Uiso 1 1 calc R U . . .
H43F_1 H 0.5038 0.3458 0.7427 0.106 Uiso 1 1 calc R U . . .
C4B_1 C 0.9736(7) 0.2887(6) 0.9072(5) 0.0618(16) Uani 1 1 d . U . . .
H4BA_1 H 1.0353 0.3379 0.9125 0.074 Uiso 1 1 calc R U . . .
H4BB_1 H 1.0157 0.2172 0.9081 0.074 Uiso 1 1 calc R U . . .
C5B_1 C 0.8438(7) 0.2570(6) 0.8150(5) 0.0597(16) Uani 1 1 d . U . . .
H5BA_1 H 0.8885 0.2239 0.7736 0.072 Uiso 1 1 calc R U . . .
H5BB_1 H 0.8228 0.1972 0.8656 0.072 Uiso 1 1 calc R U . . .
C6B_1 C 0.7255(6) 0.3130(6) 0.7877(5) 0.0552(15) Uani 1 1 d . U . . .
H6BA_1 H 0.7459 0.3622 0.7321 0.066 Uiso 1 1 calc R U . . .
H6BB_1 H 0.6695 0.2567 0.7859 0.066 Uiso 1 1 calc R U . . .
C7B_1 C 0.6139(7) 0.3078(6) 0.9226(4) 0.0565(15) Uani 1 1 d . U . . .
H7BA_1 H 0.6472 0.2321 0.9291 0.068 Uiso 1 1 calc R U . . .
H7BB_1 H 0.5222 0.3055 0.9309 0.068 Uiso 1 1 calc R U . . .
C8B_1 C 0.6539(7) 0.3516(6) 0.9863(4) 0.0571(15) Uani 1 1 d . U . . .
H8BA_1 H 0.6062 0.4200 0.9877 0.068 Uiso 1 1 calc R U . . .
H8BB_1 H 0.6342 0.2975 1.0399 0.068 Uiso 1 1 calc R U . . .
S_3a S 0.8927(2) 0.3236(2) 0.56146(14) 0.0519(7) Uani 0.801(7) 1 d D U P A 1
O1_3a O 0.8959(6) 0.2272(3) 0.6285(2) 0.0628(17) Uani 0.801(7) 1 d D U P A 1
O2_3a O 0.9008(8) 0.4241(3) 0.5797(4) 0.0694(19) Uani 0.801(7) 1 d D U P A 1
O3_3a O 0.9667(7) 0.3163(6) 0.4881(3) 0.074(2) Uani 0.801(7) 1 d D U P A 1
C_3a C 0.7364(3) 0.3257(5) 0.5410(3) 0.080(2) Uani 0.801(7) 1 d D U P A 1
F1_3a F 0.6545(6) 0.3377(7) 0.6025(4) 0.124(3) Uani 0.801(7) 1 d D U P A 1
F2_3a F 0.7163(8) 0.4072(5) 0.4772(4) 0.121(3) Uani 0.801(7) 1 d D U P A 1
F3_3a F 0.7115(6) 0.2339(5) 0.5275(4) 0.097(2) Uani 0.801(7) 1 d D U P A 1
S_3b S 0.8472(16) 0.3436(13) 0.5444(10) 0.108(4) Uani 0.199(7) 1 d D U P A 2
O1_3b O 0.801(3) 0.2436(15) 0.6017(14) 0.113(7) Uani 0.199(7) 1 d D U P A 2
O2_3b O 0.875(3) 0.4244(18) 0.5795(19) 0.092(6) Uani 0.199(7) 1 d D U P A 2
O3_3b O 0.938(2) 0.329(3) 0.4794(14) 0.101(7) Uani 0.199(7) 1 d D U P A 2
C_3b C 0.7164(16) 0.4042(14) 0.4956(11) 0.118(6) Uani 0.199(7) 1 d D U P A 2
F1_3b F 0.627(2) 0.435(2) 0.5456(15) 0.127(8) Uani 0.199(7) 1 d D U P A 2
F2_3b F 0.750(2) 0.4921(18) 0.4351(13) 0.127(8) Uani 0.199(7) 1 d D U P A 2
F3_3b F 0.668(2) 0.336(2) 0.4659(16) 0.131(8) Uani 0.199(7) 1 d D U P A 2
S_4a S 1.3201(3) 0.9768(2) 0.83816(15) 0.0586(9) Uani 0.637(5) 1 d D U P B 1
O1_4a O 1.3479(7) 1.0556(5) 0.7608(3) 0.074(2) Uani 0.637(5) 1 d D U P B 1
O2_4a O 1.1910(3) 0.9630(7) 0.8688(4) 0.084(3) Uani 0.637(5) 1 d D U P B 1
O3_4a O 1.3934(7) 0.8781(4) 0.8489(4) 0.075(2) Uani 0.637(5) 1 d D U P B 1
C_4a C 1.3695(4) 1.0410(4) 0.9060(3) 0.0413(18) Uani 0.637(5) 1 d D U P B 1
F1_4a F 1.3553(7) 0.9759(5) 0.9807(3) 0.082(2) Uani 0.637(5) 1 d D U P B 1
F2_4a F 1.4883(4) 1.0652(7) 0.8843(5) 0.091(3) Uani 0.637(5) 1 d D U P B 1
F3_4a F 1.3075(7) 1.1335(5) 0.9070(4) 0.074(2) Uani 0.637(5) 1 d D U P B 1
S_4b S 1.3052(5) 0.9737(4) 0.8976(3) 0.0660(17) Uani 0.363(5) 1 d D U P B 2
O1_4b O 1.2227(11) 0.9976(12) 0.8390(6) 0.093(5) Uani 0.363(5) 1 d D U P B 2
O2_4b O 1.2458(11) 0.9611(9) 0.9784(4) 0.070(4) Uani 0.363(5) 1 d D U P B 2
O3_4b O 1.4022(10) 0.8957(8) 0.8881(8) 0.083(4) Uani 0.363(5) 1 d D U P B 2
C_4b C 1.3855(7) 1.0998(5) 0.8743(5) 0.065(3) Uani 0.363(5) 1 d D U P B 2
F1_4b F 1.4716(10) 1.0922(10) 0.9202(7) 0.085(4) Uani 0.363(5) 1 d D U P B 2
F2_4b F 1.4402(10) 1.1298(8) 0.7985(5) 0.075(3) Uani 0.363(5) 1 d D U P B 2
F3_4b F 1.3070(10) 1.1795(8) 0.8854(8) 0.076(4) Uani 0.363(5) 1 d D U P B 2
O_5 O 0.7288(6) 0.6708(5) 0.5214(4) 0.0835(16) Uani 1 1 d D U . . .
C_5 C 0.7028(8) 0.7382(7) 0.4611(5) 0.077(2) Uani 1 1 d D U . . .
C1_5 C 0.7778(10) 0.8367(8) 0.4230(6) 0.090(3) Uani 1 1 d D U . . .
H1A_5 H 0.8556 0.8171 0.3930 0.134 Uiso 1 1 calc R U . . .
H1B_5 H 0.7964 0.8670 0.4647 0.134 Uiso 1 1 calc R U . . .
H1C_5 H 0.7314 0.8915 0.3860 0.134 Uiso 1 1 calc R U . . .
C2_5 C 0.5944(10) 0.7338(12) 0.4248(7) 0.118(4) Uani 1 1 d D U . . .
H2A_5 H 0.5216 0.7625 0.4538 0.178 Uiso 1 1 calc R U . . .
H2B_5 H 0.5807 0.6578 0.4278 0.178 Uiso 1 1 calc R U . . .
H2C_5 H 0.6077 0.7783 0.3682 0.178 Uiso 1 1 calc R U . . .
OB_2 O 0.8044(4) 0.5666(3) 0.7394(2) 0.0470(9) Uani 1 1 d . U . . .
OA_2 O 0.8747(4) 0.6683(3) 0.7086(2) 0.0469(9) Uani 1 1 d . U . . .
O_6 O 1.0398(12) 1.0040(12) 1.0127(9) 0.088(4) Uani 0.5 1 d . . P C -1

loop_
_atom_site_aniso_label
_atom_site_aniso_U_11
_atom_site_aniso_U_22
_atom_site_aniso_U_33
_atom_site_aniso_U_23
_atom_site_aniso_U_13
_atom_site_aniso_U_12
Na0 0.0755(17) 0.0528(14) 0.0359(12) -0.0114(11) -0.0015(11) -0.0081(12)
C0_1 0.044(3) 0.062(3) 0.025(2) -0.011(2) -0.003(2) -0.011(2)
CuA_1 0.0448(4) 0.0404(4) 0.0224(4) -0.0048(3) -0.0043(3) -0.0075(3)
N1A_1 0.055(3) 0.039(2) 0.0229(18) -0.0055(16) -0.0048(18) -0.0070(19)
C1A_1 0.039(3) 0.051(3) 0.027(2) -0.0132(19) -0.002(2) -0.010(2)
C2A_1 0.061(3) 0.052(3) 0.037(3) -0.020(2) 0.000(2) -0.008(2)
N2A_1 0.050(2) 0.041(2) 0.036(2) -0.0136(18) -0.0041(18) -0.0063(18)
C3A_1 0.055(3) 0.047(3) 0.040(3) -0.014(2) -0.009(2) -0.008(2)
N3A_1 0.039(2) 0.047(2) 0.027(2) -0.0050(18) -0.0076(16) -0.0083(17)
C4A_1 0.046(3) 0.045(3) 0.037(3) -0.005(2) -0.010(2) -0.012(2)
N4A_1 0.039(2) 0.043(2) 0.034(2) -0.0023(18) -0.0087(17) -0.0042(17)
C5A_1 0.041(3) 0.051(3) 0.030(2) -0.001(2) -0.010(2) -0.012(2)
C6A_1 0.047(3) 0.051(3) 0.036(3) 0.002(2) -0.012(2) -0.009(2)
C7A_1 0.046(3) 0.044(3) 0.049(3) -0.006(2) -0.008(2) -0.002(2)
C8A_1 0.057(3) 0.046(3) 0.055(3) -0.016(3) -0.010(3) -0.001(2)
C41A_1 0.042(3) 0.048(3) 0.038(3) 0.000(2) -0.014(2) -0.007(2)
C42A_1 0.049(3) 0.062(4) 0.052(4) 0.004(3) -0.022(3) -0.006(3)
C33A_1 0.044(3) 0.063(4) 0.044(3) -0.001(3) -0.003(2) -0.008(3)
C32A_1 0.055(4) 0.053(4) 0.039(3) -0.006(3) -0.015(3) -0.005(3)
C31A_1 0.041(3) 0.051(3) 0.035(3) -0.006(2) -0.011(2) -0.006(2)
C43A_1 0.049(3) 0.053(3) 0.044(3) -0.002(3) -0.014(3) -0.009(3)
CuB_1 0.0464(4) 0.0416(4) 0.0279(4) -0.0037(3) -0.0064(3) -0.0064(3)
N1B_1 0.050(3) 0.042(2) 0.0239(19) -0.0026(16) -0.0039(18) -0.0082(19)
C1B_1 0.044(3) 0.056(3) 0.020(2) -0.0009(19) -0.005(2) -0.011(2)
N2B_1 0.064(3) 0.049(3) 0.032(2) 0.0063(19) -0.013(2) -0.008(2)
C2B_1 0.068(4) 0.058(3) 0.028(3) 0.005(2) -0.012(3) -0.010(3)
N3B_1 0.050(2) 0.049(3) 0.056(3) -0.014(2) -0.015(2) 0.002(2)
C31B_1 0.049(3) 0.061(4) 0.063(4) -0.021(3) -0.012(3) 0.005(2)
C32B_1 0.067(5) 0.080(5) 0.126(8) -0.048(5) -0.004(5) 0.016(4)
C33B_1 0.046(3) 0.066(4) 0.071(5) -0.024(3) -0.004(3) 0.001(3)
C3B_1 0.080(4) 0.053(3) 0.057(3) 0.001(3) -0.026(3) 0.001(3)
N4B_1 0.049(2) 0.049(3) 0.040(2) -0.004(2) -0.0062(19) -0.0127(19)
C41B_1 0.043(3) 0.066(4) 0.042(3) -0.003(3) -0.003(2) -0.010(2)
C42B_1 0.049(3) 0.073(4) 0.044(3) -0.006(3) -0.004(3) -0.007(3)
C43B_1 0.050(4) 0.095(6) 0.066(5) -0.020(4) -0.008(3) -0.017(4)
C4B_1 0.068(4) 0.052(4) 0.064(3) -0.009(3) -0.027(3) 0.009(3)
C5B_1 0.067(3) 0.046(3) 0.069(4) -0.018(3) -0.017(3) -0.005(3)
C6B_1 0.055(3) 0.056(4) 0.059(4) -0.021(3) -0.009(3) -0.011(3)
C7B_1 0.056(4) 0.055(4) 0.050(3) 0.000(3) -0.006(3) -0.015(3)
C8B_1 0.067(3) 0.055(4) 0.038(3) 0.007(3) -0.007(2) -0.017(3)
S_3a 0.0660(15) 0.0454(12) 0.0402(12) -0.0099(9) 0.0019(10) -0.0098(10)
O1_3a 0.090(4) 0.042(3) 0.050(3) -0.007(2) -0.002(3) -0.015(3)
O2_3a 0.106(5) 0.051(3) 0.048(4) -0.010(3) -0.006(3) -0.015(3)
O3_3a 0.084(4) 0.082(5) 0.052(3) -0.021(3) 0.010(3) -0.017(4)
C_3a 0.076(4) 0.110(6) 0.068(5) -0.044(4) -0.015(3) 0.001(4)
F1_3a 0.075(4) 0.227(9) 0.097(5) -0.094(5) -0.010(3) 0.009(5)
F2_3a 0.141(6) 0.136(6) 0.096(4) -0.040(4) -0.051(4) 0.033(5)
F3_3a 0.084(4) 0.133(5) 0.091(5) -0.055(4) -0.016(3) -0.015(4)
S_3b 0.136(9) 0.098(7) 0.098(8) -0.052(6) 0.010(7) -0.023(6)
O1_3b 0.148(17) 0.091(9) 0.105(12) -0.048(8) 0.013(11) -0.024(10)
O2_3b 0.136(14) 0.070(7) 0.073(11) -0.032(8) -0.001(10) -0.010(7)
O3_3b 0.127(12) 0.100(14) 0.089(11) -0.054(9) 0.002(9) -0.027(10)
C_3b 0.136(11) 0.117(11) 0.110(11) -0.052(8) -0.002(8) -0.020(8)
F1_3b 0.142(12) 0.124(16) 0.119(14) -0.053(12) 0.003(11) -0.017(11)
F2_3b 0.153(17) 0.122(12) 0.113(12) -0.051(9) -0.003(10) -0.025(11)
F3_3b 0.149(16) 0.131(14) 0.128(16) -0.062(12) -0.006(12) -0.030(12)
S_4a 0.0653(18) 0.0708(18) 0.0394(17) -0.0147(12) -0.0037(12) -0.0155(13)
O1_4a 0.092(6) 0.079(5) 0.036(3) -0.005(3) 0.003(3) 0.006(4)
O2_4a 0.066(4) 0.133(9) 0.066(5) -0.041(5) -0.003(4) -0.037(4)
O3_4a 0.117(6) 0.061(4) 0.044(5) -0.019(3) 0.005(4) -0.008(4)
C_4a 0.034(3) 0.052(4) 0.049(4) -0.029(3) -0.013(3) -0.001(3)
F1_4a 0.117(6) 0.073(4) 0.066(3) -0.025(3) -0.035(3) 0.009(4)
F2_4a 0.054(3) 0.117(6) 0.124(7) -0.067(5) -0.007(4) -0.015(3)
F3_4a 0.098(5) 0.064(4) 0.057(4) -0.019(4) -0.005(4) 0.011(4)
S_4b 0.078(3) 0.066(3) 0.058(4) -0.027(2) 0.003(2) -0.021(2)
O1_4b 0.075(9) 0.121(12) 0.084(8) -0.024(8) -0.004(7) -0.039(7)
O2_4b 0.083(9) 0.054(7) 0.068(5) -0.020(5) 0.018(5) -0.026(6)
O3_4b 0.097(8) 0.067(7) 0.076(10) -0.022(7) 0.017(7) -0.009(6)
C_4b 0.057(6) 0.061(6) 0.072(6) -0.022(5) 0.010(5) -0.016(4)
F1_4b 0.084(7) 0.079(8) 0.096(8) -0.026(6) -0.011(6) -0.027(6)
F2_4b 0.081(7) 0.058(6) 0.074(6) -0.014(5) 0.017(5) -0.011(5)
F3_4b 0.083(7) 0.060(6) 0.078(9) -0.022(6) 0.008(6) -0.008(5)
O_5 0.103(4) 0.086(4) 0.062(3) -0.016(3) -0.026(3) -0.002(3)
C_5 0.078(5) 0.089(5) 0.061(4) -0.016(3) -0.013(3) 0.000(4)
C1_5 0.099(6) 0.085(5) 0.074(5) -0.015(4) 0.002(5) -0.004(4)
C2_5 0.095(6) 0.155(11) 0.099(7) -0.016(7) -0.032(6) -0.013(6)
OB_2 0.057(2) 0.047(2) 0.0335(19) -0.0032(16) -0.0049(17) -0.0137(18)
OA_2 0.058(2) 0.044(2) 0.037(2) -0.0110(16) 0.0008(17) -0.0124(17)
O_6 0.086(10) 0.097(9) 0.089(10) -0.039(7) -0.013(7) -0.003(8)

loop_
_atom_type_symbol
_atom_type_description
_atom_type_scat_dispersion_real
_atom_type_scat_dispersion_imag
_atom_type_scat_source
C C 0.0047 0.0023 'International Tables Vol C Tables 4.2.6.8 and 6.1.1.4'
N N 0.0089 0.0046 'International Tables Vol C Tables 4.2.6.8 and 6.1.1.4'
O O 0.0152 0.0085 'International Tables Vol C Tables 4.2.6.8 and 6.1.1.4'
F F 0.0240 0.0143 'International Tables Vol C Tables 4.2.6.8 and 6.1.1.4'
Na Na 0.0493 0.0346 'International Tables Vol C Tables 4.2.6.8 and 6.1.1.4'
S S 0.1577 0.1682 'International Tables Vol C Tables 4.2.6.8 and 6.1.1.4'
Cu Cu 0.2429 1.6560 'International Tables Vol C Tables 4.2.6.8 and 6.1.1.4'
H H 0.0000 0.0000 'International Tables Vol C Tables 4.2.6.8 and 6.1.1.4'

loop_
_geom_angle_atom_site_label_1
_geom_angle_atom_site_label_2
_geom_angle_atom_site_label_3
_geom_angle
_geom_angle_site_symmetry_1
_geom_angle_site_symmetry_3
O3_3a Na0 OB_2 137.3(3) 2_766 .
O3_3a Na0 OA_2 101.9(3) 2_766 .
OB_2 Na0 OA_2 37.32(16) . .
O3_3a Na0 O2_3a 99.8(2) 2_766 .
OB_2 Na0 O2_3a 108.9(2) . .
OA_2 Na0 O2_3a 140.2(2) . .
OB_2 Na0 O2_3b 107.6(9) . .
OA_2 Na0 O2_3b 141.6(8) . .
O3_3a Na0 O_5 92.1(3) 2_766 .
OB_2 Na0 O_5 113.6(2) . .
OA_2 Na0 O_5 113.7(2) . .
O2_3a Na0 O_5 98.3(3) . .
O2_3b Na0 O_5 93.0(7) . .
OB_2 Na0 O3_3b 132.3(8) . 2_766
OA_2 Na0 O3_3b 99.3(8) . 2_766
O2_3b Na0 O3_3b 102.2(6) . 2_766
O_5 Na0 O3_3b 100.9(7) . 2_766
C1B_1 C0_1 C1A_1 104.4(5) . .
N1A_1 CuA_1 OA_2 97.9(2) . .
N1A_1 CuA_1 N2A_1 80.5(2) . .
OA_2 CuA_1 N2A_1 171.91(19) . .
N1A_1 CuA_1 N4A_1 138.7(2) . .
OA_2 CuA_1 N4A_1 104.1(2) . .
N2A_1 CuA_1 N4A_1 81.9(2) . .
N1A_1 CuA_1 N3A_1 128.9(2) . .
OA_2 CuA_1 N3A_1 91.4(2) . .
N2A_1 CuA_1 N3A_1 83.5(2) . .
N4A_1 CuA_1 N3A_1 85.45(19) . .
N1B_1 N1A_1 C1A_1 108.8(5) . .
N1B_1 N1A_1 CuA_1 129.3(4) . .
C1A_1 N1A_1 CuA_1 121.0(4) . .
N1A_1 C1A_1 C0_1 109.5(5) . .
N1A_1 C1A_1 C2A_1 115.0(5) . .
C0_1 C1A_1 C2A_1 135.3(5) . .
N2A_1 C2A_1 C1A_1 108.6(5) . .
C8A_1 N2A_1 C3A_1 112.0(5) . .
C8A_1 N2A_1 C2A_1 112.0(5) . .
C3A_1 N2A_1 C2A_1 111.2(5) . .
C8A_1 N2A_1 CuA_1 110.2(4) . .
C3A_1 N2A_1 CuA_1 102.0(4) . .
C2A_1 N2A_1 CuA_1 108.9(4) . .
N2A_1 C3A_1 C4A_1 112.0(5) . .
C5A_1 N3A_1 C4A_1 113.5(5) . .
C5A_1 N3A_1 C31A_1 110.5(5) . .
C4A_1 N3A_1 C31A_1 114.1(4) . .
C5A_1 N3A_1 CuA_1 99.0(3) . .
C4A_1 N3A_1 CuA_1 106.9(3) . .
C31A_1 N3A_1 CuA_1 111.8(4) . .
N3A_1 C4A_1 C3A_1 112.4(5) . .
C7A_1 N4A_1 C41A_1 112.2(5) . .
C7A_1 N4A_1 C6A_1 112.2(5) . .
C41A_1 N4A_1 C6A_1 110.8(5) . .
C7A_1 N4A_1 CuA_1 104.1(4) . .
C41A_1 N4A_1 CuA_1 111.2(4) . .
C6A_1 N4A_1 CuA_1 106.0(3) . .
N3A_1 C5A_1 C6A_1 114.1(5) . .
N4A_1 C6A_1 C5A_1 112.9(5) . .
N4A_1 C7A_1 C8A_1 111.0(5) . .
N2A_1 C8A_1 C7A_1 111.0(5) . .
N4A_1 C41A_1 C43A_1 112.5(5) . .
N4A_1 C41A_1 C42A_1 113.5(5) . .
C43A_1 C41A_1 C42A_1 110.0(5) . .
N3A_1 C31A_1 C32A_1 111.0(5) . .
N3A_1 C31A_1 C33A_1 113.8(5) . .
C32A_1 C31A_1 C33A_1 109.3(5) . .
N1B_1 CuB_1 OB_2 98.0(2) . .
N1B_1 CuB_1 N2B_1 80.6(2) . .
OB_2 CuB_1 N2B_1 171.1(2) . .
N1B_1 CuB_1 N3B_1 136.2(2) . .
OB_2 CuB_1 N3B_1 104.4(2) . .
N2B_1 CuB_1 N3B_1 82.4(2) . .
N1B_1 CuB_1 N4B_1 132.0(2) . .
OB_2 CuB_1 N4B_1 91.1(2) . .
N2B_1 CuB_1 N4B_1 83.5(2) . .
N3B_1 CuB_1 N4B_1 85.1(2) . .
N1A_1 N1B_1 C1B_1 107.6(5) . .
N1A_1 N1B_1 CuB_1 128.8(4) . .
C1B_1 N1B_1 CuB_1 120.7(4) . .
N1B_1 C1B_1 C0_1 109.5(5) . .
N1B_1 C1B_1 C2B_1 113.6(6) . .
C0_1 C1B_1 C2B_1 136.8(5) . .
C8B_1 N2B_1 C2B_1 110.9(6) . .
C8B_1 N2B_1 C3B_1 113.7(6) . .
C2B_1 N2B_1 C3B_1 111.6(5) . .
C8B_1 N2B_1 CuB_1 101.8(4) . .
C2B_1 N2B_1 CuB_1 108.6(4) . .
C3B_1 N2B_1 CuB_1 109.6(4) . .
C1B_1 C2B_1 N2B_1 109.5(5) . .
C4B_1 N3B_1 C31B_1 113.3(6) . .
C4B_1 N3B_1 C5B_1 110.5(6) . .
C31B_1 N3B_1 C5B_1 110.8(6) . .
C4B_1 N3B_1 CuB_1 103.9(4) . .
C31B_1 N3B_1 CuB_1 111.6(4) . .
C5B_1 N3B_1 CuB_1 106.4(4) . .
N3B_1 C31B_1 C33B_1 112.1(6) . .
N3B_1 C31B_1 C32B_1 113.1(7) . .
C33B_1 C31B_1 C32B_1 110.0(6) . .
C4B_1 C3B_1 N2B_1 111.1(6) . .
C6B_1 N4B_1 C7B_1 112.5(6) . .
C6B_1 N4B_1 C41B_1 111.2(5) . .
C7B_1 N4B_1 C41B_1 114.4(5) . .
C6B_1 N4B_1 CuB_1 99.8(4) . .
C7B_1 N4B_1 CuB_1 107.5(4) . .
C41B_1 N4B_1 CuB_1 110.4(4) . .
N4B_1 C41B_1 C42B_1 111.0(6) . .
N4B_1 C41B_1 C43B_1 113.3(6) . .
C42B_1 C41B_1 C43B_1 110.5(6) . .
N3B_1 C4B_1 C3B_1 111.9(6) . .
C6B_1 C5B_1 N3B_1 111.8(6) . .
N4B_1 C6B_1 C5B_1 114.2(6) . .
N4B_1 C7B_1 C8B_1 111.6(5) . .
N2B_1 C8B_1 C7B_1 112.2(6) . .
O2_3a S_3a O3_3a 115.2(3) . .
O2_3a S_3a O1_3a 114.8(3) . .
O3_3a S_3a O1_3a 114.7(3) . .
O2_3a S_3a C_3a 104.1(4) . .
O3_3a S_3a C_3a 103.1(4) . .
O1_3a S_3a C_3a 102.6(3) . .
S_3a O2_3a Na0 169.5(5) . .
S_3a O3_3a Na0 138.8(5) . 2_766
F1_3a C_3a F3_3a 107.4(3) . .
F1_3a C_3a F2_3a 107.1(3) . .
F3_3a C_3a F2_3a 107.3(3) . .
F1_3a C_3a S_3a 111.2(4) . .
F3_3a C_3a S_3a 111.6(4) . .
F2_3a C_3a S_3a 112.0(4) . .
O3_3b S_3b O2_3b 115.1(3) . .
O3_3b S_3b O1_3b 114.5(4) . .
O2_3b S_3b O1_3b 114.4(4) . .
O3_3b S_3b C_3b 103.2(7) . .
O2_3b S_3b C_3b 103.0(7) . .
O1_3b S_3b C_3b 104.5(7) . .
S_3b O2_3b Na0 159.7(13) . .
S_3b O3_3b Na0 141(2) . 2_766
F1_3b C_3b F3_3b 107.4(3) . .
F1_3b C_3b F2_3b 107.3(4) . .
F3_3b C_3b F2_3b 107.4(4) . .
F1_3b C_3b S_3b 111.7(8) . .
F3_3b C_3b S_3b 112.3(8) . .
F2_3b C_3b S_3b 110.5(8) . .
O3_4a S_4a O2_4a 115.4(3) . .
O3_4a S_4a O1_4a 114.9(3) . .
O2_4a S_4a O1_4a 115.0(3) . .
O3_4a S_4a C_4a 103.6(4) . .
O2_4a S_4a C_4a 101.7(4) . .
O1_4a S_4a C_4a 103.7(4) . .
F1_4a C_4a F2_4a 107.7(3) . .
F1_4a C_4a F3_4a 107.4(3) . .
F2_4a C_4a F3_4a 106.9(3) . .
F1_4a C_4a S_4a 111.5(4) . .
F2_4a C_4a S_4a 110.5(4) . .
F3_4a C_4a S_4a 112.7(4) . .
O3_4b S_4b O2_4b 115.4(3) . .
O3_4b S_4b O1_4b 115.1(3) . .
O2_4b S_4b O1_4b 114.8(3) . .
O3_4b S_4b C_4b 103.7(6) . .
O2_4b S_4b C_4b 102.2(5) . .
O1_4b S_4b C_4b 103.2(6) . .
F2_4b C_4b F1_4b 107.6(3) . .
F2_4b C_4b F3_4b 107.8(3) . .
F1_4b C_4b F3_4b 107.3(3) . .
F2_4b C_4b S_4b 111.2(5) . .
F1_4b C_4b S_4b 112.3(6) . .
F3_4b C_4b S_4b 110.5(6) . .
C_5 O_5 Na0 148.7(6) . .
O_5 C_5 C2_5 124.2(9) . .
O_5 C_5 C1_5 120.4(8) . .
C2_5 C_5 C1_5 115.2(9) . .
OA_2 OB_2 CuB_1 120.3(3) . .
OA_2 OB_2 Na0 71.5(2) . .
CuB_1 OB_2 Na0 145.1(3) . .
OB_2 OA_2 CuA_1 119.4(3) . .
OB_2 OA_2 Na0 71.1(3) . .
CuA_1 OA_2 Na0 152.8(3) . .

loop_
_geom_bond_atom_site_label_1
_geom_bond_atom_site_label_2
_geom_bond_distance
_geom_bond_site_symmetry_2
Na0 O3_3a 2.274(7) 2_766
Na0 OB_2 2.298(5) .
Na0 OA_2 2.304(5) .
Na0 O2_3a 2.317(7) .
Na0 O2_3b 2.328(18) .
Na0 O_5 2.337(7) .
Na0 O3_3b 2.39(2) 2_766
C0_1 C1B_1 1.366(10) .
C0_1 C1A_1 1.380(8) .
CuA_1 N1A_1 1.908(5) .
CuA_1 OA_2 1.919(5) .
CuA_1 N2A_1 2.143(6) .
CuA_1 N4A_1 2.163(5) .
CuA_1 N3A_1 2.186(5) .
N1A_1 N1B_1 1.330(8) .
N1A_1 C1A_1 1.330(7) .
C1A_1 C2A_1 1.516(10) .
C2A_1 N2A_1 1.494(8) .
N2A_1 C8A_1 1.479(9) .
N2A_1 C3A_1 1.479(8) .
C3A_1 C4A_1 1.519(9) .
N3A_1 C5A_1 1.481(7) .
N3A_1 C4A_1 1.483(8) .
N3A_1 C31A_1 1.500(8) .
N4A_1 C7A_1 1.480(8) .
N4A_1 C41A_1 1.495(8) .
N4A_1 C6A_1 1.501(8) .
C5A_1 C6A_1 1.525(9) .
C7A_1 C8A_1 1.516(9) .
C41A_1 C43A_1 1.521(9) .
C41A_1 C42A_1 1.532(8) .
C33A_1 C31A_1 1.528(9) .
C32A_1 C31A_1 1.522(8) .
CuB_1 N1B_1 1.913(6) .
CuB_1 OB_2 1.914(4) .
CuB_1 N2B_1 2.149(5) .
CuB_1 N3B_1 2.155(6) .
CuB_1 N4B_1 2.179(5) .
N1B_1 C1B_1 1.354(7) .
C1B_1 C2B_1 1.500(10) .
N2B_1 C8B_1 1.483(9) .
N2B_1 C2B_1 1.500(9) .
N2B_1 C3B_1 1.504(10) .
N3B_1 C4B_1 1.485(9) .
N3B_1 C31B_1 1.496(9) .
N3B_1 C5B_1 1.512(9) .
C31B_1 C33B_1 1.496(11) .
C31B_1 C32B_1 1.550(11) .
C3B_1 C4B_1 1.503(12) .
N4B_1 C6B_1 1.472(9) .
N4B_1 C7B_1 1.492(8) .
N4B_1 C41B_1 1.493(9) .
C41B_1 C42B_1 1.524(11) .
C41B_1 C43B_1 1.538(10) .
C5B_1 C6B_1 1.512(10) .
C7B_1 C8B_1 1.528(10) .
S_3a O2_3a 1.427(3) .
S_3a O3_3a 1.428(2) .
S_3a O1_3a 1.433(3) .
S_3a C_3a 1.802(3) .
O3_3a Na0 2.274(7) 2_766
C_3a F1_3a 1.322(2) .
C_3a F3_3a 1.322(3) .
C_3a F2_3a 1.323(3) .
S_3b O3_3b 1.428(2) .
S_3b O2_3b 1.428(3) .
S_3b O1_3b 1.435(3) .
S_3b C_3b 1.800(3) .
O3_3b Na0 2.39(2) 2_766
C_3b F1_3b 1.322(2) .
C_3b F3_3b 1.322(3) .
C_3b F2_3b 1.322(3) .
S_4a O3_4a 1.426(3) .
S_4a O2_4a 1.427(2) .
S_4a O1_4a 1.432(2) .
S_4a C_4a 1.806(3) .
C_4a F1_4a 1.320(2) .
C_4a F2_4a 1.323(2) .
C_4a F3_4a 1.324(3) .
S_4b O3_4b 1.426(3) .
S_4b O2_4b 1.427(2) .
S_4b O1_4b 1.434(2) .
S_4b C_4b 1.799(4) .
C_4b F2_4b 1.321(2) .
C_4b F1_4b 1.321(2) .
C_4b F3_4b 1.321(3) .
O_5 C_5 1.212(10) .
C_5 C2_5 1.451(11) .
C_5 C1_5 1.475(11) .
OB_2 OA_2 1.472(6) .
